data_2310403
loop_
_publ_author_name
'Hockings, E.F.'
'White, J.G.'

_publ_section_title
;
 The crystal structures of Tl Sb Te2 and Tl Bi Te2
;
_journal_name_full 'Acta Crystallographica (1,1948-23,1967)'
_journal_page_first 328
_journal_page_last 328
_journal_volume 14
_journal_year 1961
_chemical_formula_sum 'Bi Te2 Tl'
_chemical_name_systematic 'Bi Tl Te2'
_space_group_IT_number 166
_symmetry_space_group_name_Hall '-P 3* 2'
_symmetry_space_group_name_H-M 'R -3 m :R'
_cell_angle_alpha 32.3
_cell_angle_beta 32.3
_cell_angle_gamma 32.3
_cell_formula_units_Z 1
_cell_length_a 8.137
_cell_length_b 8.137
_cell_length_c 8.137
_cell_volume 136.744
_citation_journal_id_ASTM ACCRA9
_cod_data_source_file Hockings_ACCRA9_1961_1443.cif
_cod_data_source_block Bi1Te2Tl1
_cod_original_cell_volume 136.7442
_cod_original_sg_symbol_Hall '-R 3 2" (-y+z,x+z,-x+y+z)'
_cod_original_formula_sum 'Bi1 Te2 Tl1'
_cod_database_code 2310403

loop_
_symmetry_equiv_pos_as_xyz
x,y,z
z,x,y
y,z,x
-y,-x,-z
-z,-y,-x
-x,-z,-y
-x,-y,-z
-z,-x,-y
-y,-z,-x
y,x,z
z,y,x
x,z,y

loop_
_atom_site_label
_atom_site_type_symbol
_atom_site_fract_x
_atom_site_fract_y
_atom_site_fract_z
_atom_site_occupancy
_atom_site_U_iso_or_equiv
Bi1 Bi+3 0.5 0.5 0.5 1 0.0
Te1 Te-2 0.25 0.25 0.25 1 0.0
Tl1 Tl+1 0 0 0 1 0.0
